data_7129814
loop_
_publ_author_name
'Shlian, Daniel G.'
'Amemiya, Erika'
'Parkin, Gerard'

_publ_section_title
;
 Synthesis of bis(2-pyridylthio)methyl zinc hydride and catalytic
 hydrosilylation and hydroboration of CO2
;
_journal_name_full 'Chemical Communications'
_journal_paper_doi 10.1039/D1CC06963B
_journal_year 2022
_chemical_formula_sum 'C12 H10 N2 O2 S2 Zn'
_chemical_formula_weight 343.71
_space_group_crystal_system monoclinic
_space_group_IT_number 14
_space_group_name_Hall '-P 2yn'
_space_group_name_H-M_alt 'P 1 21/n 1'
_atom_sites_solution_hydrogens mixed
_audit_creation_method SHELXL-2014/7
_audit_update_record
;
2021-12-07 deposited with the CCDC.	2022-02-04 downloaded from the CCDC.
;
_cell_angle_alpha 90
_cell_angle_beta 99.751(2)
_cell_angle_gamma 90
_cell_formula_units_Z 4
_cell_length_a 7.4777(10)
_cell_length_b 13.5112(17)
_cell_length_c 13.5202(17)
_cell_measurement_reflns_used 6657
_cell_measurement_temperature 190(2)
_cell_measurement_theta_max 28.71
_cell_measurement_theta_min 2.92
_cell_volume 1346.2(3)
_computing_cell_refinement 'Bruker SAINT'
_computing_data_collection 'Bruker APEX2'
_computing_data_reduction 'Bruker SAINT'
_computing_molecular_graphics 'Bruker SHELXTL'
_computing_publication_material 'Bruker SHELXTL'
_computing_structure_refinement 'SHELXL-2014/7 (Sheldrick, 2014)'
_computing_structure_solution 'SHELXS-97 (Sheldrick 2008)'
_diffrn_ambient_temperature 190(2)
_diffrn_measured_fraction_theta_full 1.000
_diffrn_measured_fraction_theta_max 0.999
_diffrn_measurement_device_type 'Bruker APEX-II CCD'
_diffrn_measurement_method '\f and \w scans'
_diffrn_radiation_type MoK\a
_diffrn_radiation_wavelength 0.71073
_diffrn_reflns_av_R_equivalents 0.0763
_diffrn_reflns_av_unetI/netI 0.0547
_diffrn_reflns_Laue_measured_fraction_full 1.000
_diffrn_reflns_Laue_measured_fraction_max 0.999
_diffrn_reflns_limit_h_max 10
_diffrn_reflns_limit_h_min -10
_diffrn_reflns_limit_k_max 18
_diffrn_reflns_limit_k_min -18
_diffrn_reflns_limit_l_max 18
_diffrn_reflns_limit_l_min -18
_diffrn_reflns_number 19185
_diffrn_reflns_point_group_measured_fraction_full 1.000
_diffrn_reflns_point_group_measured_fraction_max 0.999
_diffrn_reflns_theta_full 25.000
_diffrn_reflns_theta_max 28.829
_diffrn_reflns_theta_min 2.147
_exptl_absorpt_coefficient_mu 2.131
_exptl_absorpt_correction_T_max 0.7457
_exptl_absorpt_correction_T_min 0.6236
_exptl_absorpt_correction_type empirical
_exptl_absorpt_process_details sadabs
_exptl_crystal_colour colorless
_exptl_crystal_density_diffrn 1.696
_exptl_crystal_description rod
_exptl_crystal_F_000 696
_exptl_crystal_size_max 0.150
_exptl_crystal_size_mid 0.050
_exptl_crystal_size_min 0.050
_refine_diff_density_max 1.186
_refine_diff_density_min -0.466
_refine_diff_density_rms 0.114
_refine_ls_extinction_method none
_refine_ls_goodness_of_fit_ref 1.099
_refine_ls_hydrogen_treatment mixed
_refine_ls_matrix_type full
_refine_ls_number_parameters 180
_refine_ls_number_reflns 3510
_refine_ls_number_restraints 0
_refine_ls_restrained_S_all 1.099
_refine_ls_R_factor_all 0.0781
_refine_ls_R_factor_gt 0.0537
_refine_ls_shift/su_max 0.001
_refine_ls_shift/su_mean 0.000
_refine_ls_structure_factor_coef Fsqd
_refine_ls_weighting_details 'w=1/[\s^2^(Fo^2^)+(0.0360P)^2^+3.9379P] where P=(Fo^2^+2Fc^2^)/3'
_refine_ls_weighting_scheme calc
_refine_ls_wR_factor_gt 0.1210
_refine_ls_wR_factor_ref 0.1302
_reflns_Friedel_coverage 0.000
_reflns_number_gt 2601
_reflns_number_total 3510
_reflns_threshold_expression 'I > 2\s(I)'
_cod_data_source_file d1cc06963b2.cif
_cod_data_source_block bzforms10
_cod_original_sg_symbol_H-M 'P 21/n'
_cod_database_code 7129814
_shelx_shelxl_version_number 2014/7
_shelx_space_group_comment
; 
The symmetry employed for this shelxl refinement is uniquely defined 
by the following loop, which should always be used as a source of 
symmetry information in preference to the above space-group names. 
They are only intended as comments. 
;
_shelx_estimated_absorpt_t_min 0.740
_shelx_estimated_absorpt_t_max 0.901

loop_
_space_group_symop_operation_xyz
'x, y, z'
'-x+1/2, y+1/2, -z+1/2'
'-x, -y, -z'
'x-1/2, -y-1/2, z-1/2'

loop_
_atom_site_label
_atom_site_type_symbol
_atom_site_fract_x
_atom_site_fract_y
_atom_site_fract_z
_atom_site_U_iso_or_equiv
_atom_site_adp_type
_atom_site_occupancy
_atom_site_site_symmetry_order
_atom_site_calc_flag
_atom_site_refinement_flags_posn
_atom_site_refinement_flags_adp
_atom_site_refinement_flags_occupancy
_atom_site_disorder_assembly
_atom_site_disorder_group
Zn Zn 0.17940(7) 0.38339(4) 0.75715(4) 0.02809(15) Uani 1 1 d . . . . .
S1 S 0.45618(16) 0.46432(10) 0.63036(10) 0.0412(3) Uani 1 1 d . . . . .
S2 S 0.40403(15) 0.24638(10) 0.64264(9) 0.0377(3) Uani 1 1 d . . . . .
O1 O 0.1516(4) 0.3963(2) 0.8968(2) 0.0374(7) Uani 1 1 d . . . . .
O2 O -0.1444(5) 0.4026(3) 0.8399(3) 0.0577(10) Uani 1 1 d . . . . .
N1 N 0.1175(5) 0.5029(3) 0.6639(3) 0.0299(8) Uani 1 1 d . . . . .
N2 N 0.0703(4) 0.2545(3) 0.6942(2) 0.0258(7) Uani 1 1 d . . . . .
C1 C 0.4204(6) 0.3619(3) 0.7098(3) 0.0318(9) Uani 1 1 d . . . . .
H1 H 0.540(5) 0.367(3) 0.759(3) 0.017(10) Uiso 1 1 d . . . . .
C2 C -0.0150(7) 0.4000(3) 0.9069(4) 0.0384(11) Uani 1 1 d . . . . .
H2 H -0.024(7) 0.398(4) 0.975(4) 0.052(16) Uiso 1 1 d . . . . .
C11 C 0.2554(7) 0.5339(4) 0.6206(3) 0.0354(10) Uani 1 1 d . . . . .
C12 C 0.2456(8) 0.6232(4) 0.5662(4) 0.0462(12) Uani 1 1 d . . . . .
H12A H 0.3453 0.6453 0.5369 0.055 Uiso 1 1 calc R U . . .
C13 C 0.0881(8) 0.6779(4) 0.5566(4) 0.0499(14) Uani 1 1 d . . . . .
H13A H 0.0797 0.7392 0.5217 0.060 Uiso 1 1 calc R U . . .
C14 C -0.0582(8) 0.6437(4) 0.5976(4) 0.0504(14) Uani 1 1 d . . . . .
H14A H -0.1691 0.6795 0.5889 0.061 Uiso 1 1 calc R U . . .
C15 C -0.0386(7) 0.5562(4) 0.6514(4) 0.0409(11) Uani 1 1 d . . . . .
H15A H -0.1376 0.5327 0.6805 0.049 Uiso 1 1 calc R U . . .
C21 C 0.1860(6) 0.2011(3) 0.6503(3) 0.0277(9) Uani 1 1 d . . . . .
C22 C 0.1378(6) 0.1072(3) 0.6098(3) 0.0336(10) Uani 1 1 d . . . . .
H22A H 0.2214 0.0695 0.5797 0.040 Uiso 1 1 calc R U . . .
C23 C -0.0318(6) 0.0708(3) 0.6144(3) 0.0346(10) Uani 1 1 d . . . . .
H23A H -0.0663 0.0071 0.5881 0.042 Uiso 1 1 calc R U . . .
C24 C -0.1529(6) 0.1273(3) 0.6577(3) 0.0347(10) Uani 1 1 d . . . . .
H24A H -0.2718 0.1038 0.6602 0.042 Uiso 1 1 calc R U . . .
C25 C -0.0970(6) 0.2181(3) 0.6969(3) 0.0313(9) Uani 1 1 d . . . . .
H25A H -0.1792 0.2568 0.7271 0.038 Uiso 1 1 calc R U . . .

loop_
_atom_site_aniso_label
_atom_site_aniso_U_11
_atom_site_aniso_U_22
_atom_site_aniso_U_33
_atom_site_aniso_U_23
_atom_site_aniso_U_13
_atom_site_aniso_U_12
Zn 0.0282(3) 0.0294(3) 0.0281(3) -0.0025(2) 0.00881(18) -0.0004(2)
S1 0.0330(6) 0.0506(8) 0.0429(7) 0.0000(5) 0.0147(5) -0.0096(5)
S2 0.0242(5) 0.0460(7) 0.0450(7) -0.0076(5) 0.0116(5) 0.0058(5)
O1 0.0420(19) 0.0422(19) 0.0303(16) -0.0036(14) 0.0124(14) -0.0064(15)
O2 0.047(2) 0.056(3) 0.069(3) -0.012(2) 0.009(2) 0.0137(19)
N1 0.0305(19) 0.0306(19) 0.0284(18) -0.0023(15) 0.0043(15) -0.0012(15)
N2 0.0238(17) 0.0296(18) 0.0245(17) -0.0001(14) 0.0053(13) 0.0016(14)
C1 0.0192(19) 0.039(3) 0.036(2) -0.0006(18) 0.0008(17) -0.0024(17)
C2 0.049(3) 0.029(2) 0.040(3) -0.006(2) 0.018(2) -0.002(2)
C11 0.045(3) 0.039(3) 0.022(2) -0.0054(18) 0.0063(18) -0.012(2)
C12 0.063(3) 0.043(3) 0.033(3) 0.002(2) 0.012(2) -0.008(3)
C13 0.078(4) 0.039(3) 0.030(3) 0.005(2) 0.002(3) 0.000(3)
C14 0.059(3) 0.044(3) 0.043(3) 0.001(2) -0.006(3) 0.014(3)
C15 0.040(3) 0.041(3) 0.040(3) -0.004(2) 0.002(2) 0.006(2)
C21 0.028(2) 0.032(2) 0.024(2) 0.0012(16) 0.0051(16) 0.0078(17)
C22 0.040(2) 0.029(2) 0.032(2) -0.0021(18) 0.0065(18) 0.0116(19)
C23 0.041(3) 0.027(2) 0.036(2) 0.0010(18) 0.005(2) 0.0015(19)
C24 0.033(2) 0.030(2) 0.042(3) 0.0008(19) 0.0104(19) -0.0011(19)
C25 0.029(2) 0.030(2) 0.038(2) -0.0020(18) 0.0136(18) 0.0018(17)

loop_
_atom_type_symbol
_atom_type_description
_atom_type_scat_dispersion_real
_atom_type_scat_dispersion_imag
_atom_type_scat_source
C C 0.0033 0.0016 'International Tables Vol C Tables 4.2.6.8 and 6.1.1.4'
H H 0.0000 0.0000 'International Tables Vol C Tables 4.2.6.8 and 6.1.1.4'
N N 0.0061 0.0033 'International Tables Vol C Tables 4.2.6.8 and 6.1.1.4'
O O 0.0106 0.0060 'International Tables Vol C Tables 4.2.6.8 and 6.1.1.4'
S S 0.1246 0.1234 'International Tables Vol C Tables 4.2.6.8 and 6.1.1.4'
Zn Zn 0.2839 1.4301 'International Tables Vol C Tables 4.2.6.8 and 6.1.1.4'

loop_
_geom_angle_atom_site_label_1
_geom_angle_atom_site_label_2
_geom_angle_atom_site_label_3
_geom_angle
_geom_angle_site_symmetry_1
_geom_angle_site_symmetry_3
_geom_angle_publ_flag
O1 Zn C1 124.45(16) . . ?
O1 Zn N2 112.32(13) . . ?
C1 Zn N2 93.43(16) . . ?
O1 Zn N1 118.45(14) . . ?
C1 Zn N1 92.20(16) . . ?
N2 Zn N1 112.43(14) . . ?
C11 S1 C1 104.2(2) . . ?
C21 S2 C1 104.9(2) . . ?
C2 O1 Zn 112.0(3) . . ?
C11 N1 C15 119.3(4) . . ?
C11 N1 Zn 113.9(3) . . ?
C15 N1 Zn 126.4(3) . . ?
C21 N2 C25 119.1(4) . . ?
C21 N2 Zn 113.6(3) . . ?
C25 N2 Zn 127.2(3) . . ?
S1 C1 S2 111.8(2) . . ?
S1 C1 Zn 107.9(2) . . ?
S2 C1 Zn 107.1(2) . . ?
O2 C2 O1 126.3(5) . . ?
N1 C11 C12 121.4(5) . . ?
N1 C11 S1 120.8(4) . . ?
C12 C11 S1 117.8(4) . . ?
C13 C12 C11 118.5(5) . . ?
C12 C13 C14 120.2(5) . . ?
C15 C14 C13 118.3(5) . . ?
N1 C15 C14 122.1(5) . . ?
N2 C21 C22 121.1(4) . . ?
N2 C21 S2 120.8(3) . . ?
C22 C21 S2 118.0(3) . . ?
C23 C22 C21 119.0(4) . . ?
C22 C23 C24 119.7(4) . . ?
C25 C24 C23 118.5(4) . . ?
N2 C25 C24 122.6(4) . . ?

loop_
_geom_bond_atom_site_label_1
_geom_bond_atom_site_label_2
_geom_bond_distance
_geom_bond_site_symmetry_2
_geom_bond_publ_flag
Zn O1 1.941(3) . ?
Zn C1 2.033(4) . ?
Zn N2 2.046(4) . ?
Zn N1 2.052(4) . ?
S1 C11 1.757(5) . ?
S1 C1 1.799(5) . ?
S2 C21 1.761(4) . ?
S2 C1 1.799(5) . ?
O1 C2 1.277(6) . ?
O2 C2 1.209(6) . ?
N1 C11 1.337(6) . ?
N1 C15 1.358(6) . ?
N2 C21 1.340(5) . ?
N2 C25 1.350(5) . ?
C11 C12 1.408(7) . ?
C12 C13 1.377(8) . ?
C13 C14 1.387(8) . ?
C14 C15 1.383(7) . ?
C21 C22 1.405(6) . ?
C22 C23 1.372(6) . ?
C23 C24 1.388(6) . ?
C24 C25 1.372(6) . ?

loop_
_geom_torsion_atom_site_label_1
_geom_torsion_atom_site_label_2
_geom_torsion_atom_site_label_3
_geom_torsion_atom_site_label_4
_geom_torsion
_geom_torsion_site_symmetry_1
_geom_torsion_site_symmetry_2
_geom_torsion_site_symmetry_3
_geom_torsion_site_symmetry_4
_geom_torsion_publ_flag
C11 S1 C1 S2 112.9(2) . . . . ?
C11 S1 C1 Zn -4.6(3) . . . . ?
C21 S2 C1 S1 -119.3(2) . . . . ?
C21 S2 C1 Zn -1.3(3) . . . . ?
Zn O1 C2 O2 -5.1(6) . . . . ?
C15 N1 C11 C12 3.1(6) . . . . ?
Zn N1 C11 C12 -170.6(3) . . . . ?
C15 N1 C11 S1 -177.2(3) . . . . ?
Zn N1 C11 S1 9.0(4) . . . . ?
C1 S1 C11 N1 -2.8(4) . . . . ?
C1 S1 C11 C12 176.8(4) . . . . ?
N1 C11 C12 C13 -1.3(7) . . . . ?
S1 C11 C12 C13 179.0(4) . . . . ?
C11 C12 C13 C14 -1.6(8) . . . . ?
C12 C13 C14 C15 2.6(8) . . . . ?
C11 N1 C15 C14 -2.1(7) . . . . ?
Zn N1 C15 C14 170.8(4) . . . . ?
C13 C14 C15 N1 -0.8(8) . . . . ?
C25 N2 C21 C22 -1.8(6) . . . . ?
Zn N2 C21 C22 175.3(3) . . . . ?
C25 N2 C21 S2 178.7(3) . . . . ?
Zn N2 C21 S2 -4.2(4) . . . . ?
C1 S2 C21 N2 3.7(4) . . . . ?
C1 S2 C21 C22 -175.8(3) . . . . ?
N2 C21 C22 C23 0.9(6) . . . . ?
S2 C21 C22 C23 -179.6(3) . . . . ?
C21 C22 C23 C24 0.7(7) . . . . ?
C22 C23 C24 C25 -1.4(7) . . . . ?
C21 N2 C25 C24 1.1(6) . . . . ?
Zn N2 C25 C24 -175.6(3) . . . . ?
C23 C24 C25 N2 0.5(7) . . . . ?
